data_4027746
loop_
_publ_author_name
'Bharat Kumar'
'Benjamin T. King'

_publ_section_title
;
 Synthesis of
 1,8,9,16-Tetrakis(trimethylsilyl)tetra-cata-tetrabenzoquadrannulene
;
_journal_name_full 'Journal of Organic Chemistry'
_journal_page_first 10617
_journal_page_last 10622
_journal_paper_doi 10.1021/jo3015648
_journal_volume 77
_journal_year 2012
_chemical_formula_sum 'C40 H48 O2 Si4'
_chemical_formula_weight 673.14
_chemical_name_systematic
; 
 ? 
;
_space_group_IT_number 14
_symmetry_cell_setting monoclinic
_symmetry_space_group_name_Hall '-P 2yn'
_symmetry_space_group_name_H-M 'P 1 21/n 1'
_atom_sites_solution_hydrogens geom
_atom_sites_solution_primary direct
_atom_sites_solution_secondary difmap
_audit_creation_method SHELXL-97
_cell_angle_alpha 90.00
_cell_angle_beta 85.780(2)
_cell_angle_gamma 90.00
_cell_formula_units_Z 2
_cell_length_a 10.4606(13)
_cell_length_b 12.1928(16)
_cell_length_c 16.305(2)
_cell_measurement_temperature 296(2)
_cell_volume 2074.0(5)
_computing_structure_refinement 'SHELXL-97 (Sheldrick, 2008)'
_computing_structure_solution 'SHELXS-97 (Sheldrick, 2008)'
_diffrn_ambient_temperature 296(2)
_diffrn_measured_fraction_theta_full 0.997
_diffrn_measured_fraction_theta_max 0.997
_diffrn_radiation_monochromator graphite
_diffrn_radiation_source 'fine-focus sealed tube'
_diffrn_radiation_type MoK\a
_diffrn_radiation_wavelength 0.71073
_diffrn_reflns_av_R_equivalents 0.1704
_diffrn_reflns_av_sigmaI/netI 0.1409
_diffrn_reflns_limit_h_max 13
_diffrn_reflns_limit_h_min -13
_diffrn_reflns_limit_k_max 15
_diffrn_reflns_limit_k_min -15
_diffrn_reflns_limit_l_max 21
_diffrn_reflns_limit_l_min -21
_diffrn_reflns_number 22408
_diffrn_reflns_theta_full 27.52
_diffrn_reflns_theta_max 27.52
_diffrn_reflns_theta_min 2.09
_exptl_absorpt_coefficient_mu 0.172
_exptl_absorpt_correction_T_max 0.9842
_exptl_absorpt_correction_T_min 0.9320
_exptl_absorpt_correction_type multi-scan
_exptl_crystal_density_diffrn 1.052
_exptl_crystal_F_000 688
_exptl_crystal_size_max 0.41
_exptl_crystal_size_mid 0.15
_exptl_crystal_size_min 0.09
_refine_diff_density_max 0.801
_refine_diff_density_min -0.724
_refine_diff_density_rms 0.076
_refine_ls_extinction_method none
_refine_ls_goodness_of_fit_ref 1.027
_refine_ls_hydrogen_treatment constr
_refine_ls_matrix_type full
_refine_ls_number_parameters 204
_refine_ls_number_reflns 4763
_refine_ls_number_restraints 0
_refine_ls_restrained_S_all 1.027
_refine_ls_R_factor_all 0.2397
_refine_ls_R_factor_gt 0.1046
_refine_ls_shift/su_max 0.000
_refine_ls_shift/su_mean 0.000
_refine_ls_structure_factor_coef Fsqd
_refine_ls_weighting_details 'calc w=1/[\s^2^(Fo^2^)+(0.1415P)^2^+1.5462P] where P=(Fo^2^+2Fc^2^)/3'
_refine_ls_weighting_scheme calc
_refine_ls_wR_factor_gt 0.2479
_refine_ls_wR_factor_ref 0.3198
_reflns_number_gt 1935
_reflns_number_total 4763
_reflns_threshold_expression >2sigma(I)
_cod_data_source_file jo3015648_si_002.cif
_cod_data_source_block b_108_0ma
_cod_database_code 4027746

loop_
_symmetry_equiv_pos_as_xyz
'x, y, z'
'-x+1/2, y+1/2, -z+1/2'
'-x, -y, -z'
'x-1/2, -y-1/2, z-1/2'

loop_
_atom_site_label
_atom_site_type_symbol
_atom_site_fract_x
_atom_site_fract_y
_atom_site_fract_z
_atom_site_U_iso_or_equiv
_atom_site_adp_type
_atom_site_occupancy
_atom_site_symmetry_multiplicity
_atom_site_calc_flag
_atom_site_refinement_flags
_atom_site_disorder_assembly
_atom_site_disorder_group
Si1 Si 0.7378(2) 1.40416(15) 0.40176(12) 0.0674(7) Uani 1 1 d . . .
Si2 Si 1.22528(17) 0.69258(16) 0.23164(11) 0.0584(6) Uani 1 1 d . . .
C14 C 0.7737(6) 1.2574(5) 0.4075(4) 0.0537(16) Uani 1 1 d . B .
C13 C 0.8040(6) 1.1629(5) 0.4117(3) 0.0499(15) Uani 1 1 d . . .
C8 C 0.8405(5) 1.0480(5) 0.4232(3) 0.0456(15) Uani 1 1 d . . .
C7 C 1.1013(6) 0.9779(4) 0.4954(3) 0.0467(16) Uani 1 1 d . . .
H7 H 1.1627 0.9842 0.4472 0.056 Uiso 1 1 calc R . .
C6 C 0.9773(6) 0.9159(4) 0.4814(3) 0.0443(15) Uani 1 1 d . . .
H6 H 0.9589 0.8528 0.5176 0.053 Uiso 1 1 calc R . .
O1 O 0.9431(4) 1.0137(3) 0.3628(2) 0.0491(11) Uani 1 1 d . . .
C5 C 0.9494(6) 0.8992(5) 0.3923(3) 0.0485(15) Uani 1 1 d . A .
C11 C 1.0432(6) 0.8353(5) 0.3407(3) 0.0505(16) Uani 1 1 d . . .
C12 C 1.1169(6) 0.7791(5) 0.2989(3) 0.0526(16) Uani 1 1 d . A .
C10 C 0.7428(6) 0.9597(5) 0.4121(3) 0.0486(16) Uani 1 1 d . . .
C9 C 0.8121(6) 0.8653(5) 0.3922(3) 0.0513(16) Uani 1 1 d . A .
C4 C 0.7543(7) 0.7673(6) 0.3807(4) 0.0620(19) Uani 1 1 d . . .
H4 H 0.8019 0.7041 0.3689 0.074 Uiso 1 1 calc R B .
C3 C 0.6201(8) 0.7653(6) 0.3873(4) 0.070(2) Uani 1 1 d . B .
H3 H 0.5770 0.7001 0.3782 0.084 Uiso 1 1 calc R . .
C2 C 0.5510(7) 0.8596(6) 0.4072(4) 0.0660(19) Uani 1 1 d . . .
H2 H 0.4620 0.8564 0.4120 0.079 Uiso 1 1 calc R B .
C1 C 0.6106(7) 0.9583(5) 0.4201(4) 0.0573(17) Uani 1 1 d . B .
H1 H 0.5636 1.0213 0.4337 0.069 Uiso 1 1 calc R . .
C15 C 1.3673(12) 0.7837(11) 0.1866(8) 0.067(4) Uiso 0.523(8) 1 d P A 1
H15A H 1.4119 0.8138 0.2308 0.101 Uiso 0.523(8) 1 calc PR A 1
H15B H 1.3345 0.8423 0.1549 0.101 Uiso 0.523(8) 1 calc PR A 1
H15C H 1.4252 0.7399 0.1520 0.101 Uiso 0.523(8) 1 calc PR A 1
C16 C 1.3031(14) 0.5920(12) 0.2942(9) 0.085(5) Uiso 0.523(8) 1 d P A 1
H16A H 1.3506 0.6293 0.3340 0.128 Uiso 0.523(8) 1 calc PR A 1
H16B H 1.3603 0.5477 0.2595 0.128 Uiso 0.523(8) 1 calc PR A 1
H16C H 1.2392 0.5461 0.3221 0.128 Uiso 0.523(8) 1 calc PR A 1
C17 C 1.1380(15) 0.6301(14) 0.1594(10) 0.091(5) Uiso 0.523(8) 1 d P A 1
H17A H 1.1937 0.5852 0.1241 0.136 Uiso 0.523(8) 1 calc PR A 1
H17B H 1.0992 0.6851 0.1271 0.136 Uiso 0.523(8) 1 calc PR A 1
H17C H 1.0724 0.5853 0.1865 0.136 Uiso 0.523(8) 1 calc PR A 1
C18 C 1.3752(14) 0.7018(13) 0.2634(10) 0.080(5) Uiso 0.477(8) 1 d P A 2
H18A H 1.4324 0.6573 0.2287 0.119 Uiso 0.477(8) 1 calc PR A 2
H18B H 1.3752 0.6766 0.3192 0.119 Uiso 0.477(8) 1 calc PR A 2
H18C H 1.4032 0.7768 0.2603 0.119 Uiso 0.477(8) 1 calc PR A 2
C19 C 1.1659(15) 0.5415(12) 0.2430(9) 0.074(5) Uiso 0.477(8) 1 d P A 2
H19A H 1.0815 0.5357 0.2240 0.111 Uiso 0.477(8) 1 calc PR A 2
H19B H 1.1637 0.5201 0.2997 0.111 Uiso 0.477(8) 1 calc PR A 2
H19C H 1.2234 0.4943 0.2108 0.111 Uiso 0.477(8) 1 calc PR A 2
C20 C 1.1872(16) 0.7259(14) 0.1228(9) 0.083(5) Uiso 0.477(8) 1 d P A 2
H20A H 1.0979 0.7128 0.1168 0.125 Uiso 0.477(8) 1 calc PR A 2
H20B H 1.2378 0.6804 0.0850 0.125 Uiso 0.477(8) 1 calc PR A 2
H20C H 1.2065 0.8016 0.1113 0.125 Uiso 0.477(8) 1 calc PR A 2
C21 C 0.5552(11) 1.4111(10) 0.3851(8) 0.100(4) Uiso 0.729(11) 1 d P B 1
H21A H 0.5069 1.3834 0.4330 0.150 Uiso 0.729(11) 1 calc PR B 1
H21B H 0.5377 1.3675 0.3382 0.150 Uiso 0.729(11) 1 calc PR B 1
H21C H 0.5312 1.4858 0.3759 0.150 Uiso 0.729(11) 1 calc PR B 1
C22 C 0.7949(14) 1.4553(11) 0.3079(8) 0.099(4) Uiso 0.729(11) 1 d P B 1
H22A H 0.7692 1.4080 0.2650 0.148 Uiso 0.729(11) 1 calc PR B 1
H22B H 0.8868 1.4590 0.3057 0.148 Uiso 0.729(11) 1 calc PR B 1
H22C H 0.7607 1.5274 0.3007 0.148 Uiso 0.729(11) 1 calc PR B 1
C23 C 0.7669(10) 1.4718(8) 0.4956(6) 0.071(3) Uiso 0.729(11) 1 d P B 1
H23A H 0.7248 1.4327 0.5410 0.107 Uiso 0.729(11) 1 calc PR B 1
H23B H 0.7340 1.5453 0.4946 0.107 Uiso 0.729(11) 1 calc PR B 1
H23C H 0.8574 1.4740 0.5018 0.107 Uiso 0.729(11) 1 calc PR B 1
C24 C 0.585(3) 1.441(2) 0.4613(19) 0.085(10) Uiso 0.271(11) 1 d P B 2
H24A H 0.5695 1.5181 0.4566 0.128 Uiso 0.271(11) 1 calc PR B 2
H24B H 0.5901 1.4220 0.5181 0.128 Uiso 0.271(11) 1 calc PR B 2
H24C H 0.5151 1.4011 0.4398 0.128 Uiso 0.271(11) 1 calc PR B 2
C25 C 0.875(3) 1.469(2) 0.3192(17) 0.071(8) Uiso 0.271(11) 1 d P B 2
H25A H 0.8615 1.5462 0.3138 0.106 Uiso 0.271(11) 1 calc PR B 2
H25B H 0.8705 1.4340 0.2667 0.106 Uiso 0.271(11) 1 calc PR B 2
H25C H 0.9587 1.4563 0.3386 0.106 Uiso 0.271(11) 1 calc PR B 2
C26 C 0.869(3) 1.461(2) 0.4663(18) 0.081(9) Uiso 0.271(11) 1 d P B 2
H26A H 0.8616 1.5399 0.4693 0.121 Uiso 0.271(11) 1 calc PR B 2
H26B H 0.9516 1.4421 0.4410 0.121 Uiso 0.271(11) 1 calc PR B 2
H26C H 0.8591 1.4311 0.5207 0.121 Uiso 0.271(11) 1 calc PR B 2

loop_
_atom_site_aniso_label
_atom_site_aniso_U_11
_atom_site_aniso_U_22
_atom_site_aniso_U_33
_atom_site_aniso_U_23
_atom_site_aniso_U_13
_atom_site_aniso_U_12
Si1 0.0963(17) 0.0488(11) 0.0592(12) 0.0012(9) -0.0202(11) 0.0257(11)
Si2 0.0516(11) 0.0796(14) 0.0424(10) -0.0227(9) 0.0073(8) 0.0118(10)
C14 0.065(4) 0.050(4) 0.047(4) 0.005(3) -0.011(3) 0.026(3)
C13 0.053(4) 0.062(4) 0.034(3) 0.012(3) 0.004(3) 0.022(3)
C8 0.052(4) 0.049(3) 0.033(3) 0.009(2) 0.014(3) 0.024(3)
C7 0.062(4) 0.044(3) 0.030(3) 0.013(2) 0.020(3) 0.027(3)
C6 0.056(4) 0.044(3) 0.030(3) 0.012(2) 0.019(3) 0.022(3)
O1 0.066(3) 0.048(2) 0.030(2) 0.0117(17) 0.0161(18) 0.025(2)
C5 0.061(4) 0.042(3) 0.039(3) 0.013(3) 0.019(3) 0.023(3)
C11 0.064(4) 0.055(4) 0.031(3) 0.007(3) 0.005(3) 0.024(3)
C12 0.067(4) 0.058(4) 0.032(3) 0.003(3) 0.005(3) 0.016(3)
C10 0.057(4) 0.051(4) 0.036(3) 0.008(3) 0.011(3) 0.025(3)
C9 0.068(4) 0.046(4) 0.038(3) 0.010(3) 0.010(3) 0.025(3)
C4 0.078(5) 0.054(4) 0.052(4) 0.008(3) 0.009(3) 0.029(4)
C3 0.087(6) 0.053(4) 0.068(5) 0.003(4) 0.001(4) 0.010(4)
C2 0.058(4) 0.078(5) 0.060(4) 0.009(4) 0.006(3) 0.022(4)
C1 0.079(5) 0.049(4) 0.043(4) 0.003(3) 0.004(3) 0.017(4)

loop_
_atom_type_symbol
_atom_type_description
_atom_type_scat_dispersion_real
_atom_type_scat_dispersion_imag
_atom_type_scat_source
C C 0.0033 0.0016 'International Tables Vol C Tables 4.2.6.8 and 6.1.1.4'
H H 0.0000 0.0000 'International Tables Vol C Tables 4.2.6.8 and 6.1.1.4'
O O 0.0106 0.0060 'International Tables Vol C Tables 4.2.6.8 and 6.1.1.4'
Si Si 0.0817 0.0704 'International Tables Vol C Tables 4.2.6.8 and 6.1.1.4'

loop_
_geom_angle_atom_site_label_1
_geom_angle_atom_site_label_2
_geom_angle_atom_site_label_3
_geom_angle
_geom_angle_site_symmetry_1
_geom_angle_site_symmetry_3
C22 Si1 C23 121.7(6) . .
C22 Si1 C14 109.9(5) . .
C23 Si1 C14 111.0(4) . .
C22 Si1 C24 127.3(11) . .
C23 Si1 C24 68.7(10) . .
C14 Si1 C24 112.3(9) . .
C22 Si1 C26 98.0(11) . .
C23 Si1 C26 35.7(9) . .
C14 Si1 C26 99.8(9) . .
C24 Si1 C26 104.4(13) . .
C22 Si1 C21 98.1(7) . .
C23 Si1 C21 109.3(5) . .
C14 Si1 C21 104.9(4) . .
C24 Si1 C21 41.4(9) . .
C26 Si1 C21 143.8(10) . .
C22 Si1 C25 25.4(8) . .
C23 Si1 C25 103.2(9) . .
C14 Si1 C25 105.7(8) . .
C24 Si1 C25 141.5(12) . .
C26 Si1 C25 74.0(13) . .
C21 Si1 C25 122.6(10) . .
C18 Si2 C17 142.2(8) . .
C18 Si2 C16 54.0(7) . .
C17 Si2 C16 111.5(8) . .
C18 Si2 C12 108.8(6) . .
C17 Si2 C12 109.0(6) . .
C16 Si2 C12 109.3(5) . .
C18 Si2 C20 122.5(8) . .
C17 Si2 C20 45.0(7) . .
C16 Si2 C20 143.4(7) . .
C12 Si2 C20 105.7(5) . .
C18 Si2 C19 109.3(7) . .
C17 Si2 C19 57.7(7) . .
C16 Si2 C19 57.6(6) . .
C12 Si2 C19 107.8(5) . .
C20 Si2 C19 101.8(7) . .
C18 Si2 C15 51.8(6) . .
C17 Si2 C15 114.9(7) . .
C16 Si2 C15 103.6(6) . .
C12 Si2 C15 108.3(4) . .
C20 Si2 C15 74.5(6) . .
C19 Si2 C15 143.3(6) . .
C13 C14 Si1 176.5(6) . .
C14 C13 C8 176.0(6) . .
O1 C8 C13 111.8(4) . .
O1 C8 C10 100.7(4) . .
C13 C8 C10 118.8(5) . .
O1 C8 C7 101.8(4) . 3_776
C13 C8 C7 115.5(5) . 3_776
C10 C8 C7 105.9(5) . 3_776
C6 C7 C8 114.9(4) . 3_776
C6 C7 C6 90.5(4) . 3_776
C8 C7 C6 101.3(4) 3_776 3_776
C6 C7 H7 115.5 . .
C8 C7 H7 115.5 3_776 .
C6 C7 H7 115.5 3_776 .
C5 C6 C7 115.6(4) . .
C5 C6 C7 102.0(4) . 3_776
C7 C6 C7 89.5(4) . 3_776
C5 C6 H6 115.4 . .
C7 C6 H6 115.4 . .
C7 C6 H6 115.4 3_776 .
C8 O1 C5 95.7(4) . .
C11 C5 O1 111.0(4) . .
C11 C5 C9 117.0(5) . .
O1 C5 C9 101.2(4) . .
C11 C5 C6 117.0(5) . .
O1 C5 C6 101.6(4) . .
C9 C5 C6 106.9(4) . .
C12 C11 C5 177.2(7) . .
C11 C12 Si2 177.7(6) . .
C1 C10 C9 121.0(6) . .
C1 C10 C8 133.1(5) . .
C9 C10 C8 105.9(5) . .
C4 C9 C10 122.2(6) . .
C4 C9 C5 132.9(5) . .
C10 C9 C5 104.9(6) . .
C9 C4 C3 117.3(6) . .
C9 C4 H4 121.4 . .
C3 C4 H4 121.4 . .
C2 C3 C4 120.4(7) . .
C2 C3 H3 119.8 . .
C4 C3 H3 119.8 . .
C1 C2 C3 121.8(7) . .
C1 C2 H2 119.1 . .
C3 C2 H2 119.1 . .
C2 C1 C10 117.3(6) . .
C2 C1 H1 121.4 . .
C10 C1 H1 121.4 . .
Si2 C15 H15A 109.5 . .
Si2 C15 H15B 109.5 . .
H15A C15 H15B 109.5 . .
Si2 C15 H15C 109.5 . .
H15A C15 H15C 109.5 . .
H15B C15 H15C 109.5 . .
Si2 C16 H16A 109.5 . .
Si2 C16 H16B 109.5 . .
H16A C16 H16B 109.5 . .
Si2 C16 H16C 109.5 . .
H16A C16 H16C 109.5 . .
H16B C16 H16C 109.5 . .
Si2 C17 H17A 109.5 . .
Si2 C17 H17B 109.5 . .
H17A C17 H17B 109.5 . .
Si2 C17 H17C 109.5 . .
H17A C17 H17C 109.5 . .
H17B C17 H17C 109.5 . .
Si2 C18 H18A 109.5 . .
Si2 C18 H18B 109.5 . .
H18A C18 H18B 109.5 . .
Si2 C18 H18C 109.5 . .
H18A C18 H18C 109.5 . .
H18B C18 H18C 109.5 . .
Si2 C19 H19A 109.5 . .
Si2 C19 H19B 109.5 . .
H19A C19 H19B 109.5 . .
Si2 C19 H19C 109.5 . .
H19A C19 H19C 109.5 . .
H19B C19 H19C 109.5 . .
Si2 C20 H20A 109.5 . .
Si2 C20 H20B 109.5 . .
H20A C20 H20B 109.5 . .
Si2 C20 H20C 109.5 . .
H20A C20 H20C 109.5 . .
H20B C20 H20C 109.5 . .
Si1 C21 H21A 109.5 . .
Si1 C21 H21B 109.5 . .
H21A C21 H21B 109.5 . .
Si1 C21 H21C 109.5 . .
H21A C21 H21C 109.5 . .
H21B C21 H21C 109.5 . .
Si1 C22 H22A 109.5 . .
Si1 C22 H22B 109.5 . .
H22A C22 H22B 109.5 . .
Si1 C22 H22C 109.5 . .
H22A C22 H22C 109.5 . .
H22B C22 H22C 109.5 . .
Si1 C23 H23A 109.5 . .
Si1 C23 H23B 109.5 . .
H23A C23 H23B 109.5 . .
Si1 C23 H23C 109.5 . .
H23A C23 H23C 109.5 . .
H23B C23 H23C 109.5 . .
Si1 C24 H24A 109.5 . .
Si1 C24 H24B 109.5 . .
H24A C24 H24B 109.5 . .
Si1 C24 H24C 109.5 . .
H24A C24 H24C 109.5 . .
H24B C24 H24C 109.5 . .
Si1 C25 H25A 109.5 . .
Si1 C25 H25B 109.5 . .
H25A C25 H25B 109.5 . .
Si1 C25 H25C 109.5 . .
H25A C25 H25C 109.5 . .
H25B C25 H25C 109.5 . .
Si1 C26 H26A 109.5 . .
Si1 C26 H26B 109.5 . .
H26A C26 H26B 109.5 . .
Si1 C26 H26C 109.5 . .
H26A C26 H26C 109.5 . .
H26B C26 H26C 109.5 . .

loop_
_geom_bond_atom_site_label_1
_geom_bond_atom_site_label_2
_geom_bond_distance
_geom_bond_site_symmetry_2
Si1 C22 1.718(12) .
Si1 C23 1.785(10) .
Si1 C14 1.832(6) .
Si1 C24 1.87(3) .
Si1 C26 1.92(3) .
Si1 C21 1.950(12) .
Si1 C25 2.05(3) .
Si2 C18 1.691(15) .
Si2 C17 1.721(15) .
Si2 C16 1.825(14) .
Si2 C12 1.848(6) .
Si2 C20 1.892(15) .
Si2 C19 1.948(15) .
Si2 C15 1.955(13) .
C14 C13 1.199(8) .
C13 C8 1.468(8) .
C8 O1 1.463(6) .
C8 C10 1.503(9) .
C8 C7 1.534(7) 3_776
C7 C6 1.533(8) .
C7 C8 1.534(7) 3_776
C7 C6 1.565(7) 3_776
C7 H7 0.9800 .
C6 C5 1.517(8) .
C6 C7 1.565(7) 3_776
C6 H6 0.9800 .
O1 C5 1.479(6) .
C5 C11 1.468(7) .
C5 C9 1.495(9) .
C11 C12 1.205(7) .
C10 C1 1.380(9) .
C10 C9 1.386(8) .
C9 C4 1.359(9) .
C4 C3 1.401(10) .
C4 H4 0.9300 .
C3 C2 1.384(9) .
C3 H3 0.9300 .
C2 C1 1.378(9) .
C2 H2 0.9300 .
C1 H1 0.9300 .
C15 H15A 0.9600 .
C15 H15B 0.9600 .
C15 H15C 0.9600 .
C16 H16A 0.9600 .
C16 H16B 0.9600 .
C16 H16C 0.9600 .
C17 H17A 0.9600 .
C17 H17B 0.9600 .
C17 H17C 0.9600 .
C18 H18A 0.9600 .
C18 H18B 0.9600 .
C18 H18C 0.9600 .
C19 H19A 0.9600 .
C19 H19B 0.9600 .
C19 H19C 0.9600 .
C20 H20A 0.9600 .
C20 H20B 0.9600 .
C20 H20C 0.9600 .
C21 H21A 0.9600 .
C21 H21B 0.9600 .
C21 H21C 0.9600 .
C22 H22A 0.9600 .
C22 H22B 0.9600 .
C22 H22C 0.9600 .
C23 H23A 0.9600 .
C23 H23B 0.9600 .
C23 H23C 0.9600 .
C24 H24A 0.9600 .
C24 H24B 0.9600 .
C24 H24C 0.9600 .
C25 H25A 0.9600 .
C25 H25B 0.9600 .
C25 H25C 0.9600 .
C26 H26A 0.9600 .
C26 H26B 0.9600 .
C26 H26C 0.9600 .
